data_4076721
loop_
_publ_author_name
'M\"uller, Christian'
'Lachicotte, Rene J.'
'Jones, William D.'

_publ_section_title
;
 Thermal and Photochemical Silicon&#x2212;Carbon Bond Activation in
 Donor-Stabilized Platinum(0)&#x2212;Alkyne Complexes
;
_journal_issue 6
_journal_name_full Organometallics
_journal_page_first 1190
_journal_paper_doi 10.1021/om010984g
_journal_volume 21
_journal_year 2002
_chemical_formula_sum 'C21 H38 N P Pt Si'
_chemical_formula_weight 558.67
_chemical_name_common (PN)Pt(SiMe3)(CCPh)
_chemical_name_systematic
; 

 ? 

;
_space_group_IT_number 14
_symmetry_cell_setting monoclinic
_symmetry_space_group_name_Hall '-P 2yn'
_symmetry_space_group_name_H-M 'P 1 21/n 1'
_atom_sites_solution_hydrogens geom
_atom_sites_solution_primary direct
_atom_sites_solution_secondary difmap
_audit_creation_method SHELXL-97
_cell_angle_alpha 90.00
_cell_angle_beta 93.753(2)
_cell_angle_gamma 90.00
_cell_formula_units_Z 4
_cell_length_a 10.5260(9)
_cell_length_b 13.2090(11)
_cell_length_c 17.2804(14)
_cell_measurement_reflns_used 4574
_cell_measurement_temperature 193(2)
_cell_volume 2397.5(3)
_computing_cell_refinement 'Bruker SMART'
_computing_data_collection 'Bruker SMART'
_computing_data_reduction 'Bruker SHELXTL'
_computing_molecular_graphics 'Bruker SHELXTL'
_computing_publication_material 'Bruker SHELXTL'
_computing_structure_refinement 'SHELXL-97 (Sheldrick, 1997)'
_computing_structure_solution 'SHELXS-97 (Sheldrick, 1990)'
_diffrn_ambient_temperature 193(2)
_diffrn_measured_fraction_theta_full 0.975
_diffrn_measured_fraction_theta_max 0.975
_diffrn_measurement_device_type 'CCD area detector'
_diffrn_measurement_method 'phi and omega scans'
_diffrn_radiation_monochromator graphite
_diffrn_radiation_source 'normal-focus sealed tube'
_diffrn_radiation_type MoK\a
_diffrn_radiation_wavelength 0.71073
_diffrn_reflns_av_R_equivalents 0.0375
_diffrn_reflns_av_sigmaI/netI 0.0538
_diffrn_reflns_limit_h_max 10
_diffrn_reflns_limit_h_min -13
_diffrn_reflns_limit_k_max 17
_diffrn_reflns_limit_k_min -17
_diffrn_reflns_limit_l_max 23
_diffrn_reflns_limit_l_min -22
_diffrn_reflns_number 15599
_diffrn_reflns_theta_full 28.28
_diffrn_reflns_theta_max 28.28
_diffrn_reflns_theta_min 1.94
_exptl_absorpt_coefficient_mu 5.974
_exptl_absorpt_correction_T_max 0.928
_exptl_absorpt_correction_T_min 0.805
_exptl_absorpt_correction_type SADABS
_exptl_crystal_colour colorless
_exptl_crystal_density_diffrn 1.548
_exptl_crystal_density_method 'not measured'
_exptl_crystal_description plates
_exptl_crystal_F_000 1112
_exptl_crystal_size_max .20
_exptl_crystal_size_mid .24
_exptl_crystal_size_min .36
_refine_diff_density_max 1.592
_refine_diff_density_min -3.702
_refine_diff_density_rms 0.163
_refine_ls_extinction_method none
_refine_ls_goodness_of_fit_ref 1.221
_refine_ls_hydrogen_treatment mixed
_refine_ls_matrix_type full
_refine_ls_number_parameters 262
_refine_ls_number_reflns 5789
_refine_ls_number_restraints 12
_refine_ls_restrained_S_all 1.220
_refine_ls_R_factor_all 0.0895
_refine_ls_R_factor_gt 0.0676
_refine_ls_shift/su_max 0.020
_refine_ls_shift/su_mean 0.004
_refine_ls_structure_factor_coef Fsqd
_refine_ls_weighting_details 'calc w=1/[\s^2^(Fo^2^)+(0.0334P)^2^+12.2163P] where P=(Fo^2^+2Fc^2^)/3'
_refine_ls_weighting_scheme calc
_refine_ls_wR_factor_gt 0.1045
_refine_ls_wR_factor_ref 0.1103
_reflns_number_gt 4882
_reflns_number_total 5789
_reflns_threshold_expression >2sigma(I)
_cod_data_source_file om010984g.cif
_cod_data_source_block sad_joncm15
_cod_depositor_comments
;
The following automatic conversions were performed:

'_symmetry_cell_setting' value 'Monoclinic' changed to 'monoclinic'
according to /home/saulius/struct/CIF-dictionaries/cif_core.dic
dictionary named 'cif_core.dic' version 2.4.1 from 2010-06-29.

Automatic conversion script
Id: cif_fix_values 1715 2011-07-08 13:25:40Z adriana 
;
_cod_original_sg_symbol_H-M P2(1)/n
_cod_database_code 4076721

loop_
_symmetry_equiv_pos_as_xyz
'x, y, z'
'-x+1/2, y+1/2, -z+1/2'
'-x, -y, -z'
'x-1/2, -y-1/2, z-1/2'

loop_
_atom_site_label
_atom_site_type_symbol
_atom_site_fract_x
_atom_site_fract_y
_atom_site_fract_z
_atom_site_U_iso_or_equiv
_atom_site_adp_type
_atom_site_occupancy
_atom_site_symmetry_multiplicity
_atom_site_calc_flag
_atom_site_refinement_flags
P1 P 0.2488(2) 0.76341(17) -0.00747(12) 0.0307(5) Uani 1 1 d .
Pt1 Pt 0.39728(3) 0.69506(2) 0.077629(16) 0.02504(9) Uani 1 1 d .
Si1 Si 0.2869(2) 0.6840(2) 0.18872(14) 0.0407(6) Uani 1 1 d .
C1 C 0.5336(7) 0.6258(6) 0.1439(5) 0.0303(17) Uani 1 1 d .
C2 C 0.6125(8) 0.5792(7) 0.1824(5) 0.0350(19) Uani 1 1 d .
C3 C 0.7025(8) 0.5174(6) 0.2275(4) 0.0313(17) Uani 1 1 d .
C4 C 0.8293(8) 0.5476(7) 0.2403(5) 0.042(2) Uani 1 1 d .
H4A H 0.8568 0.6102 0.2202 0.051 Uiso 1 1 calc R
C5 C 0.9151(9) 0.4857(9) 0.2826(6) 0.056(3) Uani 1 1 d .
H5A H 1.0013 0.5062 0.2916 0.067 Uiso 1 1 calc R
C6 C 0.8758(12) 0.3953(9) 0.3112(6) 0.063(3) Uani 1 1 d .
H6A H 0.9355 0.3526 0.3389 0.076 Uiso 1 1 calc R
C7 C 0.7522(12) 0.3656(8) 0.3006(6) 0.058(3) Uani 1 1 d .
H7A H 0.7258 0.3027 0.3208 0.069 Uiso 1 1 calc R
C8 C 0.6653(9) 0.4276(7) 0.2601(5) 0.044(2) Uani 1 1 d .
H8A H 0.5783 0.4080 0.2545 0.053 Uiso 1 1 calc R
C9 C 0.2421(14) 0.5506(9) 0.2066(8) 0.091(5) Uani 1 1 d .
H9A H 0.1954 0.5469 0.2537 0.137 Uiso 1 1 calc R
H9B H 0.3192 0.5091 0.2130 0.137 Uiso 1 1 calc R
H9C H 0.1881 0.5255 0.1624 0.137 Uiso 1 1 calc R
C10 C 0.1388(11) 0.7607(11) 0.1943(6) 0.073(4) Uani 1 1 d .
H10A H 0.1024 0.7485 0.2443 0.109 Uiso 1 1 calc R
H10B H 0.0770 0.7410 0.1521 0.109 Uiso 1 1 calc R
H10C H 0.1593 0.8327 0.1896 0.109 Uiso 1 1 calc R
C11 C 0.3812(11) 0.7299(11) 0.2780(6) 0.074(4) Uani 1 1 d .
H11A H 0.3297 0.7234 0.3230 0.111 Uiso 1 1 calc R
H11B H 0.4044 0.8011 0.2712 0.111 Uiso 1 1 calc R
H11C H 0.4587 0.6892 0.2863 0.111 Uiso 1 1 calc R
C15 C 0.3350(10) 0.7789(7) -0.0974(5) 0.048(2) Uani 1 1 d .
C16 C 0.1106(9) 0.6867(8) -0.0442(6) 0.052(2) Uani 1 1 d .
H16A H 0.0844 0.7122 -0.0974 0.063 Uiso 1 1 calc R
C17 C -0.0048(10) 0.6922(10) 0.0025(9) 0.083(4) Uani 1 1 d .
H17A H -0.0726 0.6497 -0.0217 0.124 Uiso 1 1 calc R
H17B H -0.0343 0.7625 0.0045 0.124 Uiso 1 1 calc R
H17C H 0.0173 0.6680 0.0553 0.124 Uiso 1 1 calc R
C18 C 0.1500(11) 0.5753(9) -0.0527(7) 0.075(4) Uani 1 1 d .
H18A H 0.0762 0.5356 -0.0725 0.112 Uiso 1 1 calc R
H18B H 0.1814 0.5488 -0.0021 0.112 Uiso 1 1 calc R
H18C H 0.2174 0.5705 -0.0891 0.112 Uiso 1 1 calc R
C19 C 0.1840(9) 0.8906(6) 0.0109(5) 0.043(2) Uani 1 1 d .
H19A H 0.1197 0.8834 0.0507 0.051 Uiso 1 1 calc R
C20 C 0.2876(12) 0.9592(8) 0.0437(8) 0.079(4) Uani 1 1 d .
H20A H 0.2518 1.0260 0.0539 0.118 Uiso 1 1 calc R
H20B H 0.3534 0.9658 0.0065 0.118 Uiso 1 1 calc R
H20C H 0.3252 0.9305 0.0923 0.118 Uiso 1 1 calc R
C21 C 0.1170(14) 0.9389(10) -0.0618(7) 0.091(5) Uani 1 1 d .
H21A H 0.0839 1.0056 -0.0485 0.137 Uiso 1 1 calc R
H21B H 0.0465 0.8955 -0.0812 0.137 Uiso 1 1 calc R
H21C H 0.1780 0.9464 -0.1019 0.137 Uiso 1 1 calc R
N1 N 0.528(4) 0.698(3) -0.030(2) 0.033(9) Uani 0.50 1 d PU
C12 C 0.611(2) 0.6080(15) -0.0302(12) 0.045(5) Uani 0.50 1 d P
C13 C 0.606(2) 0.7876(17) -0.0132(13) 0.046(5) Uani 0.50 1 d P
C14 C 0.4421(19) 0.7047(19) -0.0983(9) 0.056(6) Uani 0.50 1 d P
N1B N 0.527(4) 0.714(3) -0.020(2) 0.028(7) Uani 0.50 1 d PU
C12B C 0.542(2) 0.6130(16) -0.0628(12) 0.047(5) Uani 0.50 1 d P
C13B C 0.6606(18) 0.752(2) 0.0067(12) 0.049(6) Uani 0.50 1 d P
C14B C 0.4769(18) 0.7946(13) -0.0846(14) 0.053(6) Uani 0.50 1 d P

loop_
_atom_site_aniso_label
_atom_site_aniso_U_11
_atom_site_aniso_U_22
_atom_site_aniso_U_33
_atom_site_aniso_U_23
_atom_site_aniso_U_13
_atom_site_aniso_U_12
P1 0.0315(11) 0.0335(11) 0.0268(10) 0.0023(9) 0.0006(8) 0.0026(9)
Pt1 0.02570(15) 0.02646(15) 0.02290(14) 0.00044(14) 0.00123(10) -0.00032(15)
Si1 0.0407(13) 0.0522(16) 0.0301(12) 0.0059(11) 0.0082(10) 0.0053(12)
C1 0.030(4) 0.028(4) 0.033(4) -0.004(3) 0.001(3) 0.000(3)
C2 0.036(5) 0.036(5) 0.033(4) -0.002(4) -0.001(4) -0.003(4)
C3 0.039(5) 0.031(4) 0.024(4) -0.003(3) 0.002(3) 0.007(4)
C4 0.035(5) 0.046(5) 0.046(5) 0.007(4) 0.002(4) 0.000(4)
C5 0.035(5) 0.083(8) 0.049(6) 0.008(6) -0.004(4) 0.013(5)
C6 0.075(8) 0.069(8) 0.044(6) 0.015(5) -0.005(6) 0.034(6)
C7 0.090(9) 0.035(5) 0.047(6) 0.007(4) -0.007(6) 0.008(6)
C8 0.054(6) 0.043(5) 0.034(5) -0.003(4) -0.008(4) -0.005(5)
C9 0.115(11) 0.068(8) 0.099(10) 0.018(7) 0.067(9) -0.017(8)
C10 0.063(7) 0.117(10) 0.041(6) 0.008(6) 0.020(5) 0.019(7)
C11 0.071(8) 0.118(11) 0.032(5) -0.005(6) 0.006(5) 0.006(7)
C15 0.056(6) 0.058(6) 0.031(5) 0.013(4) 0.013(4) 0.010(5)
C16 0.047(6) 0.060(6) 0.046(5) -0.002(5) -0.012(4) -0.006(5)
C17 0.038(6) 0.082(9) 0.128(11) -0.027(8) 0.005(6) -0.005(6)
C18 0.063(7) 0.069(8) 0.093(9) -0.037(7) 0.009(6) -0.025(6)
C19 0.053(6) 0.027(4) 0.048(5) 0.012(4) 0.005(4) 0.011(4)
C20 0.085(9) 0.031(5) 0.121(11) -0.021(6) 0.023(8) -0.005(6)
C21 0.121(12) 0.082(9) 0.070(8) 0.038(7) 0.009(8) 0.059(9)
N1 0.040(12) 0.034(15) 0.028(13) -0.002(11) 0.021(9) -0.020(10)
C12 0.059(14) 0.035(11) 0.043(12) -0.005(9) 0.017(10) 0.015(10)
C13 0.042(13) 0.054(14) 0.042(12) -0.022(11) 0.003(10) -0.021(11)
C14 0.054(12) 0.094(17) 0.020(8) 0.020(10) 0.021(8) 0.004(12)
N1B 0.035(11) 0.029(12) 0.019(10) -0.016(8) -0.007(8) 0.014(9)
C12B 0.065(15) 0.041(12) 0.037(12) -0.006(9) 0.017(10) 0.017(11)
C13B 0.013(9) 0.092(19) 0.039(12) 0.014(11) -0.009(8) -0.009(10)
C14B 0.037(10) 0.019(9) 0.101(17) 0.007(10) -0.019(10) 0.006(8)

loop_
_atom_type_symbol
_atom_type_description
_atom_type_scat_dispersion_real
_atom_type_scat_dispersion_imag
_atom_type_scat_source
C C 0.0033 0.0016 'International Tables Vol C Tables 4.2.6.8 and 6.1.1.4'
H H 0.0000 0.0000 'International Tables Vol C Tables 4.2.6.8 and 6.1.1.4'
N N 0.0061 0.0033 'International Tables Vol C Tables 4.2.6.8 and 6.1.1.4'
Si Si 0.0817 0.0704 'International Tables Vol C Tables 4.2.6.8 and 6.1.1.4'
P P 0.1023 0.0942 'International Tables Vol C Tables 4.2.6.8 and 6.1.1.4'
Pt Pt -1.7033 8.3905 'International Tables Vol C Tables 4.2.6.8 and 6.1.1.4'

loop_
_geom_angle_atom_site_label_1
_geom_angle_atom_site_label_2
_geom_angle_atom_site_label_3
_geom_angle
C16 P1 C15 100.9(5)
C16 P1 C19 105.4(5)
C15 P1 C19 104.4(4)
C16 P1 Pt1 119.9(3)
C15 P1 Pt1 103.5(3)
C19 P1 Pt1 119.9(3)
C1 Pt1 N1B 91.8(9)
C1 Pt1 P1 174.1(2)
N1B Pt1 P1 84.0(9)
C1 Pt1 Si1 82.9(2)
N1B Pt1 Si1 172.2(10)
P1 Pt1 Si1 101.63(8)
C1 Pt1 N1 91.4(11)
N1B Pt1 N1 6(2)
P1 Pt1 N1 84.1(10)
Si1 Pt1 N1 174.2(10)
C9 Si1 C10 106.5(6)
C9 Si1 C11 107.2(7)
C10 Si1 C11 100.4(5)
C9 Si1 Pt1 110.2(4)
C10 Si1 Pt1 118.4(4)
C11 Si1 Pt1 113.2(4)
C2 C1 Pt1 176.4(7)
C1 C2 C3 176.3(9)
C8 C3 C4 118.3(8)
C8 C3 C2 120.9(8)
C4 C3 C2 120.8(8)
C5 C4 C3 119.8(9)
C6 C5 C4 120.1(10)
C7 C6 C5 120.9(9)
C6 C7 C8 119.5(10)
C3 C8 C7 121.3(9)
C14 C15 C14B 49.6(11)
C14 C15 P1 110.2(8)
C14B C15 P1 115.1(11)
C17 C16 C18 109.2(9)
C17 C16 P1 115.7(8)
C18 C16 P1 110.2(7)
C20 C19 C21 110.0(9)
C20 C19 P1 110.3(7)
C21 C19 P1 113.0(7)
C12B N1 C14 77(3)
C12B N1 C13 137(3)
C14 N1 C13 115(3)
C12B N1 C12 36.9(16)
C14 N1 C12 113(3)
C13 N1 C12 109(3)
C12B N1 C14B 118(3)
C14 N1 C14B 47.3(17)
C13 N1 C14B 69(2)
C12 N1 C14B 142(3)
C12B N1 C13B 116(3)
C14 N1 C13B 139(3)
C13 N1 C13B 28.8(14)
C12 N1 C13B 83(2)
C14B N1 C13B 97(2)
C12B N1 Pt1 115(2)
C14 N1 Pt1 106(2)
C13 N1 Pt1 102(2)
C12 N1 Pt1 111(2)
C14B N1 Pt1 106(2)
C13B N1 Pt1 103(2)
C12B C12 N1 59(3)
C12B C12 N1B 66(2)
N1 C12 N1B 7(3)
C13B C13 N1B 92(3)
C13B C13 N1 89(3)
N1B C13 N1 9(3)
C13B C13 C14B 145(3)
N1B C13 C14B 60.8(19)
N1 C13 C14B 60.6(19)
C14B C14 N1 75(2)
C14B C14 C15 65.8(14)
N1 C14 C15 118(2)
C14B C14 N1B 68(2)
N1 C14 N1B 9(3)
C15 C14 N1B 109(2)
C14B C14 C12B 116.1(18)
N1 C14 C12B 47.0(19)
C15 C14 C12B 156.5(13)
N1B C14 C12B 55.9(17)
C13 N1B C13B 31.3(16)
C13 N1B C12B 128(3)
C13B N1B C12B 108(3)
C13 N1B C14 118(3)
C13B N1B C14 138(3)
C12B N1B C14 66(2)
C13 N1B C14B 75(2)
C13B N1B C14B 104(3)
C12B N1B C14B 106(3)
C14 N1B C14B 46.6(14)
C13 N1B C12 108(3)
C13B N1B C12 80(2)
C12B N1B C12 31.8(12)
C14 N1B C12 97(3)
C14B N1B C12 129(3)
C13 N1B Pt1 116(3)
C13B N1B Pt1 114(2)
C12B N1B Pt1 111(2)
C14 N1B Pt1 107(2)
C14B N1B Pt1 114(2)
C12 N1B Pt1 110(2)
C12 C12B N1 84(3)
C12 C12B N1B 82(3)
N1 C12B N1B 2(3)
C12 C12B C14 138(3)
N1 C12B C14 56(2)
N1B C12B C14 58.2(17)
C13 C13B N1B 56(2)
C13 C13B N1 62(2)
N1B C13B N1 9(3)
C14 C14B C15 64.6(13)
C14 C14B N1B 65.5(19)
C15 C14B N1B 106.8(19)
C14 C14B N1 57.5(18)
C15 C14B N1 105.1(17)
N1B C14B N1 9(3)
C14 C14B C13 106.3(16)
C15 C14B C13 143.0(17)
N1B C14B C13 44.1(17)
N1 C14B C13 50.0(16)

loop_
_geom_bond_atom_site_label_1
_geom_bond_atom_site_label_2
_geom_bond_distance
P1 C16 1.851(10)
P1 C15 1.861(9)
P1 C19 1.849(9)
P1 Pt1 2.262(2)
Pt1 C1 1.998(8)
Pt1 N1B 2.25(4)
Pt1 Si1 2.313(2)
Pt1 N1 2.38(3)
Si1 C9 1.855(11)
Si1 C10 1.866(11)
Si1 C11 1.879(11)
C1 C2 1.199(11)
C2 C3 1.440(11)
C3 C8 1.381(12)
C3 C4 1.396(12)
C4 C5 1.390(12)
C5 C6 1.367(15)
C6 C7 1.359(15)
C7 C8 1.384(13)
C15 C14 1.49(2)
C15 C14B 1.51(2)
C16 C17 1.504(15)
C16 C18 1.539(15)
C19 C20 1.500(14)
C19 C21 1.538(13)
N1 C12B 1.27(5)
N1 C14 1.45(5)
N1 C13 1.46(4)
N1 C12 1.47(5)
N1 C14B 1.66(4)
N1 C13B 1.65(4)
C12 C12B 0.89(3)
C12 N1B 1.67(4)
C13 C13B 0.80(3)
C13 N1B 1.28(5)
C13 C14B 1.78(3)
C14 C14B 1.26(3)
C14 N1B 1.58(4)
C14 C12B 1.69(3)
N1B C13B 1.54(4)
N1B C12B 1.54(5)
N1B C14B 1.61(4)
